data_4082871
loop_
_publ_author_name
'Katcher, Matthew H.'
'Norrby, Per-Ola'
'Doyle, Abigail G.'

_publ_section_title
;
 Mechanistic Investigations of Palladium-Catalyzed Allylic Fluorination
;
_journal_issue 9
_journal_name_full Organometallics
_journal_page_first 2121
_journal_paper_doi 10.1021/om401240p
_journal_volume 33
_journal_year 2014
_chemical_formula_sum 'C22 H22 Cl P Pd'
_chemical_formula_weight 459.22
_chemical_name_common PDJMK1
_space_group_crystal_system monoclinic
_space_group_IT_number 14
_space_group_name_Hall '-P 2ybc'
_space_group_name_H-M_alt 'P 1 21/c 1'
_symmetry_space_group_name_Hall '-P 2ybc'
_symmetry_space_group_name_H-M 'P 1 21/c 1'
_atom_sites_solution_hydrogens geom
_atom_sites_solution_primary direct
_atom_sites_solution_secondary difmap
_cell_angle_alpha 90
_cell_angle_beta 94.150(2)
_cell_angle_gamma 90
_cell_formula_units_Z 4
_cell_length_a 10.5528(5)
_cell_length_b 10.2258(5)
_cell_length_c 18.2281(9)
_cell_measurement_reflns_used 9872
_cell_measurement_temperature 100.(2)
_cell_measurement_theta_max 41.9529
_cell_measurement_theta_min 3.0652
_cell_volume 1961.85(17)
_computing_cell_refinement 'SAINT V7.68A (Bruker AXS, 2009)'
_computing_data_collection 'Bruker Instrument Service v2012.6.0.0'
_computing_data_reduction 'SAINT V7.68A (Bruker AXS, 2009)'
_computing_structure_refinement 'SHELXL-97 (Sheldrick, 2008)'
_computing_structure_solution 'SHELXS-97 (Sheldrick, 2008)'
_diffrn_ambient_temperature 100.(2)
_diffrn_detector_area_resol_mean 8.3333
_diffrn_measured_fraction_theta_full 0.997
_diffrn_measured_fraction_theta_max 0.997
_diffrn_radiation_wavelength 0.71073
_diffrn_reflns_av_R_equivalents 0.0276
_diffrn_reflns_av_sigmaI/netI 0.0179
_diffrn_reflns_limit_h_max 17
_diffrn_reflns_limit_h_min -17
_diffrn_reflns_limit_k_max 17
_diffrn_reflns_limit_k_min -17
_diffrn_reflns_limit_l_max 30
_diffrn_reflns_limit_l_min -30
_diffrn_reflns_number 58608
_diffrn_reflns_theta_full 36.32
_diffrn_reflns_theta_max 36.32
_diffrn_reflns_theta_min 2.24
_exptl_absorpt_coefficient_mu 1.165
_exptl_absorpt_correction_T_max 0.87
_exptl_absorpt_correction_T_min 0.83
_exptl_absorpt_correction_type multi-scan
_exptl_absorpt_process_details 'SADABS V2008/1 (Bruker AXS)'
_exptl_crystal_colour 'translucent pale yellow'
_exptl_crystal_density_diffrn 1.555
_exptl_crystal_density_method 'not measured'
_exptl_crystal_description 'irregular prism'
_exptl_crystal_F_000 928
_exptl_crystal_size_max 0.270
_exptl_crystal_size_mid 0.170
_exptl_crystal_size_min 0.120
_refine_diff_density_max 1.253
_refine_diff_density_min -0.509
_refine_diff_density_rms 0.082
_refine_ls_extinction_method none
_refine_ls_goodness_of_fit_ref 1.094
_refine_ls_hydrogen_treatment mixed
_refine_ls_matrix_type full
_refine_ls_number_parameters 269
_refine_ls_number_reflns 9476
_refine_ls_number_restraints 34
_refine_ls_restrained_S_all 1.093
_refine_ls_R_factor_all 0.0261
_refine_ls_R_factor_gt 0.0219
_refine_ls_shift/su_max 0.006
_refine_ls_shift/su_mean 0.000
_refine_ls_structure_factor_coef Fsqd
_refine_ls_weighting_details 'calc w=1/[\s^2^(Fo^2^)+(0.0260P)^2^+0.7989P] where P=(Fo^2^+2Fc^2^)/3'
_refine_ls_weighting_scheme calc
_refine_ls_wR_factor_gt 0.0537
_refine_ls_wR_factor_ref 0.0558
_reflns_number_gt 8595
_reflns_number_total 9476
_reflns_threshold_expression >2sigma(I)
_cod_data_source_file om401240p_si_001.cif
_cod_data_source_block I
_cod_depositor_comments 'Adding full bibliography for 4082871--4082872.cif.'
_cod_database_code 4082871

loop_
_space_group_symop_operation_xyz
'x, y, z'
'-x, y+1/2, -z+1/2'
'-x, -y, -z'
'x, -y-1/2, z-1/2'

loop_
_atom_site_label
_atom_site_type_symbol
_atom_site_fract_x
_atom_site_fract_y
_atom_site_fract_z
_atom_site_U_iso_or_equiv
_atom_site_adp_type
_atom_site_occupancy
_atom_site_symmetry_multiplicity
_atom_site_calc_flag
_atom_site_refinement_flags
_atom_site_disorder_assembly
_atom_site_disorder_group
Pd1 Pd 0.700761(7) 0.480629(7) 0.529479(4) 0.01270(2) Uani 1 1 d . . .
Cl1 Cl 0.68154(2) 0.36808(3) 0.642408(13) 0.01875(4) Uani 1 1 d . A .
P1 P 0.79087(2) 0.67566(2) 0.568909(13) 0.01246(4) Uani 1 1 d . A .
C1 C 0.6746(2) 0.53055(16) 0.41654(10) 0.0183(3) Uani 0.913(4) 1 d P A 1
H1A H 0.5894 0.5631 0.3991 0.022 Uiso 0.913(4) 1 calc PR A 1
H1B H 0.7449 0.5790 0.3957 0.022 Uiso 0.913(4) 1 calc PR A 1
C2 C 0.68899(12) 0.39105(12) 0.42197(6) 0.0185(3) Uani 0.913(4) 1 d P A 1
H2 H 0.7543 0.3480 0.3980 0.022 Uiso 0.913(4) 1 calc PR A 1
C3 C 0.60651(12) 0.31975(12) 0.46258(6) 0.0181(2) Uani 0.913(4) 1 d P A 1
H3 H 0.5341 0.3626 0.4792 0.022 Uiso 0.913(4) 1 calc PR A 1
C4 C 0.6267(3) 0.17846(17) 0.48124(14) 0.0235(4) Uani 0.913(4) 1 d P A 1
H4A H 0.5734 0.1245 0.4470 0.035 Uiso 0.913(4) 1 calc PR A 1
H4B H 0.6037 0.1625 0.5316 0.035 Uiso 0.913(4) 1 calc PR A 1
H4C H 0.7162 0.1559 0.4774 0.035 Uiso 0.913(4) 1 calc PR A 1
C1' C 0.677(3) 0.496(3) 0.4193(19) 0.037(6) Uani 0.087(4) 1 d PU A 2
H1A' H 0.6395 0.5795 0.4013 0.045 Uiso 0.087(4) 1 calc PR A 2
H1B' H 0.7524 0.4718 0.3931 0.045 Uiso 0.087(4) 1 calc PR A 2
C2' C 0.6142(14) 0.4236(16) 0.4232(8) 0.026(3) Uani 0.087(4) 1 d PU A 2
H2' H 0.5254 0.4297 0.4106 0.032 Uiso 0.087(4) 1 calc PR A 2
C3' C 0.6717(15) 0.3237(15) 0.4473(8) 0.024(3) Uani 0.087(4) 1 d PU A 2
H3' H 0.7617 0.3300 0.4486 0.029 Uiso 0.087(4) 1 calc PR A 2
C4' C 0.627(4) 0.204(4) 0.473(2) 0.040(6) Uani 0.087(4) 1 d PU A 2
H4A' H 0.6226 0.1400 0.4326 0.061 Uiso 0.087(4) 1 calc PR A 2
H4B' H 0.5418 0.2163 0.4901 0.061 Uiso 0.087(4) 1 calc PR A 2
H4C' H 0.6845 0.1721 0.5134 0.061 Uiso 0.087(4) 1 calc PR A 2
C5 C 0.69230(9) 0.78018(9) 0.62252(5) 0.01403(14) Uani 1 1 d . . .
C6 C 0.62321(11) 0.71820(11) 0.67515(6) 0.02055(18) Uani 1 1 d . A .
H6 H 0.6262 0.6257 0.6798 0.025 Uiso 1 1 calc R . .
C7 C 0.55005(13) 0.79123(12) 0.72068(7) 0.0255(2) Uani 1 1 d . . .
H7 H 0.5046 0.7486 0.7569 0.031 Uiso 1 1 calc R A .
C8 C 0.54335(11) 0.92642(12) 0.71332(6) 0.02196(19) Uani 1 1 d . A .
H8 H 0.4929 0.9761 0.7442 0.026 Uiso 1 1 calc R . .
C9 C 0.61061(11) 0.98866(11) 0.66070(6) 0.01874(17) Uani 1 1 d . . .
H9 H 0.6050 1.0809 0.6551 0.022 Uiso 1 1 calc R A .
C10 C 0.68650(10) 0.91642(10) 0.61594(6) 0.01690(16) Uani 1 1 d . A .
H10 H 0.7342 0.9598 0.5810 0.020 Uiso 1 1 calc R . .
C11 C 0.93470(9) 0.66255(10) 0.62984(5) 0.01447(14) Uani 1 1 d . . .
C12 C 0.99486(10) 0.77614(10) 0.65760(6) 0.01876(17) Uani 1 1 d . A .
H12 H 0.9638 0.8595 0.6420 0.023 Uiso 1 1 calc R . .
C13 C 1.09994(11) 0.76717(12) 0.70792(6) 0.02119(18) Uani 1 1 d . . .
H13 H 1.1406 0.8443 0.7267 0.025 Uiso 1 1 calc R A .
C14 C 1.14553(10) 0.64487(12) 0.73067(6) 0.02059(18) Uani 1 1 d . A .
H14 H 1.2169 0.6389 0.7654 0.025 Uiso 1 1 calc R . .
C15 C 1.08732(10) 0.53161(11) 0.70296(6) 0.01959(18) Uani 1 1 d . . .
H15 H 1.1194 0.4485 0.7184 0.024 Uiso 1 1 calc R A .
C16 C 0.98135(10) 0.54002(10) 0.65231(6) 0.01652(15) Uani 1 1 d . A .
H16 H 0.9413 0.4627 0.6333 0.020 Uiso 1 1 calc R . .
C17 C 0.83696(9) 0.77374(9) 0.49143(5) 0.01516(15) Uani 1 1 d . . .
C18 C 0.96035(10) 0.76382(11) 0.46891(6) 0.01877(17) Uani 1 1 d . A .
H18 H 1.0242 0.7205 0.4993 0.023 Uiso 1 1 calc R . .
C19 C 0.98991(12) 0.81745(12) 0.40193(6) 0.0232(2) Uani 1 1 d . . .
H19 H 1.0737 0.8101 0.3866 0.028 Uiso 1 1 calc R A .
C20 C 0.89689(13) 0.88167(12) 0.35758(6) 0.0238(2) Uani 1 1 d . A .
H20 H 0.9169 0.9172 0.3116 0.029 Uiso 1 1 calc R . .
C21 C 0.77448(13) 0.89391(12) 0.38056(6) 0.0241(2) Uani 1 1 d . . .
H21 H 0.7114 0.9394 0.3508 0.029 Uiso 1 1 calc R A .
C22 C 0.74451(11) 0.83967(11) 0.44705(6) 0.01989(17) Uani 1 1 d . A .
H22 H 0.6607 0.8475 0.4624 0.024 Uiso 1 1 calc R . .

loop_
_atom_site_aniso_label
_atom_site_aniso_U_11
_atom_site_aniso_U_22
_atom_site_aniso_U_33
_atom_site_aniso_U_23
_atom_site_aniso_U_13
_atom_site_aniso_U_12
Pd1 0.01421(3) 0.01170(3) 0.01240(3) -0.00098(2) 0.00237(2) 0.00090(2)
Cl1 0.02274(10) 0.01627(10) 0.01736(9) 0.00381(7) 0.00227(7) -0.00155(8)
P1 0.01445(9) 0.01115(9) 0.01207(9) 0.00006(7) 0.00287(7) 0.00042(7)
C1 0.0271(6) 0.0156(6) 0.0123(5) 0.0005(4) 0.0019(4) 0.0017(5)
C2 0.0239(5) 0.0187(5) 0.0131(4) -0.0036(4) 0.0027(3) 0.0009(4)
C3 0.0190(5) 0.0167(5) 0.0184(4) -0.0037(3) 0.0000(4) -0.0002(4)
C4 0.0298(8) 0.0127(6) 0.0279(8) -0.0030(5) 0.0007(6) -0.0023(5)
C1' 0.037(8) 0.043(8) 0.033(8) 0.003(8) 0.010(6) -0.003(7)
C2' 0.023(5) 0.034(6) 0.022(5) -0.008(4) 0.002(4) 0.005(4)
C3' 0.024(6) 0.029(5) 0.022(5) -0.004(4) 0.006(4) -0.009(4)
C4' 0.037(9) 0.045(9) 0.039(9) 0.004(8) 0.003(7) -0.008(8)
C5 0.0156(3) 0.0127(3) 0.0141(3) -0.0007(3) 0.0035(3) 0.0006(3)
C6 0.0279(5) 0.0151(4) 0.0201(4) 0.0001(3) 0.0114(4) 0.0011(3)
C7 0.0338(6) 0.0208(5) 0.0240(5) -0.0009(4) 0.0164(4) 0.0019(4)
C8 0.0250(5) 0.0205(5) 0.0211(4) -0.0045(4) 0.0072(4) 0.0041(4)
C9 0.0212(4) 0.0150(4) 0.0202(4) -0.0034(3) 0.0024(3) 0.0029(3)
C10 0.0190(4) 0.0131(4) 0.0189(4) -0.0006(3) 0.0037(3) 0.0009(3)
C11 0.0159(4) 0.0138(4) 0.0140(3) -0.0005(3) 0.0025(3) 0.0012(3)
C12 0.0201(4) 0.0149(4) 0.0208(4) -0.0036(3) -0.0017(3) 0.0018(3)
C13 0.0200(4) 0.0221(5) 0.0209(4) -0.0052(4) -0.0021(3) 0.0016(4)
C14 0.0174(4) 0.0266(5) 0.0177(4) 0.0010(4) 0.0002(3) 0.0031(4)
C15 0.0179(4) 0.0210(5) 0.0202(4) 0.0050(3) 0.0037(3) 0.0036(3)
C16 0.0169(4) 0.0144(4) 0.0186(4) 0.0021(3) 0.0041(3) 0.0016(3)
C17 0.0156(4) 0.0118(3) 0.0185(4) -0.0004(3) 0.0041(3) 0.0000(3)
C18 0.0190(4) 0.0195(4) 0.0184(4) 0.0019(3) 0.0058(3) -0.0001(3)
C19 0.0245(5) 0.0247(5) 0.0218(4) 0.0030(4) 0.0103(4) -0.0013(4)
C20 0.0325(6) 0.0206(5) 0.0195(4) 0.0049(4) 0.0095(4) 0.0008(4)
C21 0.0304(5) 0.0231(5) 0.0193(4) 0.0072(4) 0.0057(4) 0.0058(4)
C22 0.0212(4) 0.0206(4) 0.0183(4) 0.0046(3) 0.0042(3) 0.0044(3)

loop_
_atom_type_symbol
_atom_type_description
_atom_type_scat_dispersion_real
_atom_type_scat_dispersion_imag
_atom_type_scat_source
C C 0.0033 0.0016 'International Tables Vol C Tables 4.2.6.8 and 6.1.1.4'
H H 0.0000 0.0000 'International Tables Vol C Tables 4.2.6.8 and 6.1.1.4'
P P 0.1023 0.0942 'International Tables Vol C Tables 4.2.6.8 and 6.1.1.4'
Cl Cl 0.1484 0.1585 'International Tables Vol C Tables 4.2.6.8 and 6.1.1.4'
Pd Pd -0.9988 1.0072 'International Tables Vol C Tables 4.2.6.8 and 6.1.1.4'

loop_
_geom_angle_atom_site_label_1
_geom_angle_atom_site_label_2
_geom_angle_atom_site_label_3
_geom_angle
C1' Pd1 C1 9.6(9)
C1' Pd1 C2 29.7(9)
C1 Pd1 C2 39.24(6)
C1' Pd1 C2' 27.3(10)
C1 Pd1 C2' 34.7(5)
C2 Pd1 C2' 22.9(4)
C1' Pd1 C3' 51.3(10)
C1 Pd1 C3' 60.8(4)
C2 Pd1 C3' 22.6(4)
C2' Pd1 C3' 33.3(6)
C1' Pd1 C3 59.5(9)
C1 Pd1 C3 68.06(6)
C2 Pd1 C3 36.79(5)
C2' Pd1 C3 34.0(5)
C3' Pd1 C3 19.8(4)
C1' Pd1 P1 105.4(9)
C1 Pd1 P1 96.68(5)
C2 Pd1 P1 130.27(3)
C2' Pd1 P1 130.7(5)
C3' Pd1 P1 151.4(4)
C3 Pd1 P1 164.66(3)
C1' Pd1 Cl1 152.6(9)
C1 Pd1 Cl1 160.62(5)
C2 Pd1 Cl1 125.25(3)
C2' Pd1 Cl1 126.0(5)
C3' Pd1 Cl1 102.7(4)
C3 Pd1 Cl1 93.06(3)
P1 Pd1 Cl1 102.008(9)
C11 P1 C5 101.48(4)
C11 P1 C17 104.80(5)
C5 P1 C17 106.65(4)
C11 P1 Pd1 115.74(3)
C5 P1 Pd1 115.87(3)
C17 P1 Pd1 111.18(3)
C2 C1 Pd1 71.85(8)
C2 C1 H1A 116.4
Pd1 C1 H1A 116.4
C2 C1 H1B 116.4
Pd1 C1 H1B 116.4
H1A C1 H1B 113.4
C3 C2 C1 119.38(13)
C3 C2 Pd1 74.70(6)
C1 C2 Pd1 68.91(9)
C3 C2 H2 120.3
C1 C2 H2 120.3
Pd1 C2 H2 128.2
C2 C3 C4 122.93(15)
C2 C3 Pd1 68.51(6)
C4 C3 Pd1 122.40(12)
C2 C3 H3 118.5
C4 C3 H3 118.5
Pd1 C3 H3 79.8
C2' C1' Pd1 85(2)
C2' C1' H1A' 114.5
Pd1 C1' H1A' 114.5
C2' C1' H1B' 114.5
Pd1 C1' H1B' 114.5
H1A' C1' H1B' 111.6
C3' C2' C1' 109(2)
C3' C2' Pd1 75.1(9)
C1' C2' Pd1 68(2)
C3' C2' H2' 125.6
C1' C2' H2' 125.6
Pd1 C2' H2' 122.9
C2' C3' C4' 131(2)
C2' C3' Pd1 71.6(9)
C4' C3' Pd1 116(2)
C2' C3' H3' 114.3
C4' C3' H3' 114.3
Pd1 C3' H3' 81.0
C3' C4' H4A' 109.5
C3' C4' H4B' 109.5
H4A' C4' H4B' 109.5
C3' C4' H4C' 109.5
H4A' C4' H4C' 109.5
H4B' C4' H4C' 109.5
C6 C5 C10 119.23(9)
C6 C5 P1 116.61(7)
C10 C5 P1 124.10(7)
C7 C6 C5 120.36(10)
C7 C6 H6 119.8
C5 C6 H6 119.8
C8 C7 C6 120.18(11)
C8 C7 H7 119.9
C6 C7 H7 119.9
C9 C8 C7 119.84(10)
C9 C8 H8 120.1
C7 C8 H8 120.1
C8 C9 C10 120.33(10)
C8 C9 H9 119.8
C10 C9 H9 119.8
C9 C10 C5 120.03(10)
C9 C10 H10 120.0
C5 C10 H10 120.0
C16 C11 C12 119.81(9)
C16 C11 P1 120.38(8)
C12 C11 P1 119.71(7)
C13 C12 C11 120.18(10)
C13 C12 H12 119.9
C11 C12 H12 119.9
C12 C13 C14 119.85(10)
C12 C13 H13 120.1
C14 C13 H13 120.1
C15 C14 C13 120.43(10)
C15 C14 H14 119.8
C13 C14 H14 119.8
C14 C15 C16 119.98(10)
C14 C15 H15 120.0
C16 C15 H15 120.0
C11 C16 C15 119.74(10)
C11 C16 H16 120.1
C15 C16 H16 120.1
C22 C17 C18 119.49(9)
C22 C17 P1 119.97(8)
C18 C17 P1 119.56(8)
C19 C18 C17 120.07(10)
C19 C18 H18 120.0
C17 C18 H18 120.0
C20 C19 C18 120.11(10)
C20 C19 H19 119.9
C18 C19 H19 119.9
C19 C20 C21 119.93(10)
C19 C20 H20 120.0
C21 C20 H20 120.0
C22 C21 C20 120.07(11)
C22 C21 H21 120.0
C20 C21 H21 120.0
C21 C22 C17 120.31(10)
C21 C22 H22 119.8
C17 C22 H22 119.8

loop_
_geom_bond_atom_site_label_1
_geom_bond_atom_site_label_2
_geom_bond_distance
Pd1 C1' 2.01(3)
Pd1 C1 2.1195(19)
Pd1 C2 2.1586(11)
Pd1 C2' 2.162(14)
Pd1 C3' 2.202(14)
Pd1 C3 2.2376(11)
Pd1 P1 2.3020(3)
Pd1 Cl1 2.3798(3)
P1 C11 1.8197(10)
P1 C5 1.8239(10)
P1 C17 1.8266(10)
C1 C2 1.437(2)
C1 H1A 0.9900
C1 H1B 0.9900
C2 C3 1.3894(18)
C2 H2 0.9500
C3 C4 1.496(2)
C3 H3 0.9500
C4 H4A 0.9800
C4 H4B 0.9800
C4 H4C 0.9800
C1' C2' 0.99(4)
C1' H1A' 0.9900
C1' H1B' 0.9900
C2' C3' 1.25(2)
C2' H2' 0.9500
C3' C4' 1.40(4)
C3' H3' 0.9500
C4' H4A' 0.9800
C4' H4B' 0.9800
C4' H4C' 0.9800
C5 C6 1.3982(14)
C5 C10 1.3992(14)
C6 C7 1.3912(15)
C6 H6 0.9500
C7 C8 1.3902(17)
C7 H7 0.9500
C8 C9 1.3883(16)
C8 H8 0.9500
C9 C10 1.3954(14)
C9 H9 0.9500
C10 H10 0.9500
C11 C16 1.3967(14)
C11 C12 1.4006(14)
C12 C13 1.3900(15)
C12 H12 0.9500
C13 C14 1.3924(17)
C13 H13 0.9500
C14 C15 1.3888(17)
C14 H14 0.9500
C15 C16 1.4004(15)
C15 H15 0.9500
C16 H16 0.9500
C17 C22 1.3951(15)
C17 C18 1.3970(14)
C18 C19 1.3942(15)
C18 H18 0.9500
C19 C20 1.3904(18)
C19 H19 0.9500
C20 C21 1.3922(18)
C20 H20 0.9500
C21 C22 1.3900(15)
C21 H21 0.9500
C22 H22 0.9500
